data_7032782
loop_
_publ_author_name
'Ghosh, Biswa Nath'
'Topi\'c, Filip'
'Sahoo, Prasit Kumar'
'Mal, Prasenjit'
'Linnera, Jarno'
'Kalenius, Elina'
'Tuononen, Heikki M.'
'Rissanen, Kari'

_publ_section_title
;
 Synthesis, structure and photophysical properties of a highly luminescent
 terpyridine-diphenylacetylene hybrid fluorophore and its metal complexes.
;
_journal_issue 1
_journal_name_full 'Dalton transactions (Cambridge, England : 2003)'
_journal_page_first 254
_journal_page_last 267
_journal_paper_doi 10.1039/c4dt02728k
_journal_volume 44
_journal_year 2015
_chemical_formula_moiety 'C33 H30 I N3 O Pt, C H2 Cl2'
_chemical_formula_sum 'C34 H32 Cl2 I N3 O Pt'
_chemical_formula_weight 891.51
_space_group_crystal_system monoclinic
_space_group_IT_number 14
_space_group_name_Hall '-P 2ybc'
_space_group_name_H-M_alt 'P 1 21/c 1'
_symmetry_space_group_name_Hall '-P 2ybc'
_symmetry_space_group_name_H-M 'P 1 21/c 1'
_atom_sites_solution_hydrogens geom
_atom_sites_solution_primary direct
_atom_sites_solution_secondary difmap
_audit_creation_method SHELXL-2013
_cell_angle_alpha 90
_cell_angle_beta 99.2317(15)
_cell_angle_gamma 90
_cell_formula_units_Z 8
_cell_length_a 10.96168(15)
_cell_length_b 23.2974(4)
_cell_length_c 25.7681(5)
_cell_measurement_reflns_used 12564
_cell_measurement_temperature 123.0(1)
_cell_measurement_theta_max 74.1740
_cell_measurement_theta_min 3.9420
_cell_volume 6495.39(19)
_computing_cell_refinement
;
CrysAlisPro, Agilent Technologies,
Version 1.171.36.28 (release 01-02-2013 CrysAlis171 .NET)
(compiled Feb  1 2013,16:14:44)
;
_computing_data_collection
;
CrysAlisPro, Agilent Technologies,
Version 1.171.36.28 (release 01-02-2013 CrysAlis171 .NET)
(compiled Feb  1 2013,16:14:44)
;
_computing_data_reduction
;
CrysAlisPro, Agilent Technologies,
Version 1.171.36.28 (release 01-02-2013 CrysAlis171 .NET)
(compiled Feb  1 2013,16:14:44)
;
_computing_molecular_graphics
;
 Mercury CSD 3.3 (Macrae et al., 2008)
 &
 Persistence of Vision Pty. Ltd. (2004)
    Persistence of Vision Raytracer (Version 3.6)
    [Computer software].
      Retrieved from http://www.povray.org/download/
;
_computing_publication_material 'WinGX (Farrugia, 2012)'
_computing_structure_refinement 'SHELXL-2013 (Sheldrick, 2008)'
_computing_structure_solution 'SIR97 (Altomare et al., 1999)'
_diffrn_ambient_temperature 123.0(1)
_diffrn_detector_area_resol_mean 10.3953
_diffrn_measured_fraction_theta_full 0.987
_diffrn_measured_fraction_theta_max 0.987
_diffrn_measurement_device_type 'SuperNova, Dual, Cu at zero, Atlas'
_diffrn_measurement_method '\w scans'
_diffrn_radiation_monochromator mirror
_diffrn_radiation_source 'SuperNova (Cu) X-ray Source'
_diffrn_radiation_type CuK\a
_diffrn_radiation_wavelength 1.54184
_diffrn_reflns_av_R_equivalents 0.0288
_diffrn_reflns_av_unetI/netI 0.0399
_diffrn_reflns_Laue_measured_fraction_full 0.987
_diffrn_reflns_Laue_measured_fraction_max 0.987
_diffrn_reflns_limit_h_max 12
_diffrn_reflns_limit_h_min -13
_diffrn_reflns_limit_k_max 19
_diffrn_reflns_limit_k_min -27
_diffrn_reflns_limit_l_max 30
_diffrn_reflns_limit_l_min -21
_diffrn_reflns_number 20527
_diffrn_reflns_point_group_measured_fraction_full 0.987
_diffrn_reflns_point_group_measured_fraction_max 0.987
_diffrn_reflns_theta_full 67.750
_diffrn_reflns_theta_max 67.734
_diffrn_reflns_theta_min 3.475
_exptl_absorpt_coefficient_mu 17.302
_exptl_absorpt_correction_T_max 0.649
_exptl_absorpt_correction_T_min 0.081
_exptl_absorpt_correction_type gaussian
_exptl_absorpt_process_details
;
CrysAlisPro, Agilent Technologies,
Version 1.171.36.28 (release 01-02-2013 CrysAlis171 .NET)
(compiled Feb  1 2013,16:14:44)
Numerical absorption correction based on gaussian integration over
 a multifaceted crystal model.
;
_exptl_crystal_colour yellow
_exptl_crystal_density_diffrn 1.823
_exptl_crystal_density_meas ?
_exptl_crystal_description lath
_exptl_crystal_F_000 3440
_exptl_crystal_size_max 0.358
_exptl_crystal_size_mid 0.118
_exptl_crystal_size_min 0.039
_refine_diff_density_max 2.284
_refine_diff_density_min -1.794
_refine_diff_density_rms 0.163
_refine_ls_extinction_method none
_refine_ls_goodness_of_fit_ref 1.086
_refine_ls_hydrogen_treatment constr
_refine_ls_matrix_type full
_refine_ls_number_parameters 765
_refine_ls_number_reflns 11610
_refine_ls_number_restraints 42
_refine_ls_restrained_S_all 1.092
_refine_ls_R_factor_all 0.0631
_refine_ls_R_factor_gt 0.0570
_refine_ls_shift/su_max 0.002
_refine_ls_shift/su_mean 0.000
_refine_ls_structure_factor_coef Fsqd
_refine_ls_weighting_details 'w=1/[\s^2^(Fo^2^)+(0.0569P)^2^+65.1562P] where P=(Fo^2^+2Fc^2^)/3'
_refine_ls_weighting_scheme calc
_refine_ls_wR_factor_gt 0.1424
_refine_ls_wR_factor_ref 0.1470
_reflns_Friedel_coverage 0.000
_reflns_number_gt 10364
_reflns_number_total 11610
_reflns_threshold_expression 'I > 2\s(I)'
_cod_data_source_file c4dt02728k2.cif
_cod_data_source_block 5
_cod_depositor_comments
;
The following automatic conversions were performed:

'_exptl_crystal_density_meas' value 'not measured' was changed to '?'
- the value is perceived as not measured.

Automatic conversion script
Id: cif_fix_values 3008 2015-01-20 13:52:24Z robertas 

 Adding full bibliography for 7032778--7032782.cif.
;
_cod_database_code 7032782
_shelx_space_group_comment
;
The symmetry employed for this shelxl refinement is uniquely defined
by the following loop, which should always be used as a source of
symmetry information in preference to the above space-group names.
They are only intended as comments.
;
_shelx_estimated_absorpt_t_min 0.063
_shelx_estimated_absorpt_t_max 0.552
_shelxl_version_number 2013-4

loop_
_space_group_symop_operation_xyz
'x, y, z'
'-x, y+1/2, -z+1/2'
'-x, -y, -z'
'x, -y-1/2, z-1/2'

loop_
_atom_site_label
_atom_site_type_symbol
_atom_site_fract_x
_atom_site_fract_y
_atom_site_fract_z
_atom_site_U_iso_or_equiv
_atom_site_adp_type
_atom_site_occupancy
_atom_site_site_symmetry_order
_atom_site_calc_flag
_atom_site_refinement_flags_posn
_atom_site_refinement_flags_adp
C2A C 1.1544(8) 1.1639(4) 0.8120(3) 0.0381(19) Uani 1 1 d . .
H2A H 1.2233 1.1604 0.7941 0.046 Uiso 1 1 calc R U
C3A C 1.1632(8) 1.1997(4) 0.8539(3) 0.039(2) Uani 1 1 d . .
H3A H 1.2370 1.2209 0.8646 0.047 Uiso 1 1 calc R U
C4A C 1.0645(8) 1.2054(4) 0.8814(3) 0.0350(18) Uani 1 1 d . .
H4A H 1.0699 1.2297 0.9112 0.042 Uiso 1 1 calc R U
C5A C 0.9584(7) 1.1745(4) 0.8638(3) 0.0305(17) Uani 1 1 d . .
H5A H 0.8890 1.1775 0.8815 0.037 Uiso 1 1 calc R U
C6A C 0.9534(7) 1.1390(4) 0.8203(3) 0.0298(17) Uani 1 1 d . .
C7A C 0.8404(7) 1.1073(4) 0.7976(3) 0.0307(17) Uani 1 1 d . .
C9A C 0.7272(7) 1.0634(4) 0.7238(3) 0.0338(18) Uani 1 1 d . .
C10A C 0.6302(8) 1.0536(4) 0.7514(3) 0.0356(18) Uani 1 1 d . .
H10A H 0.5574 1.0352 0.7342 0.043 Uiso 1 1 calc R U
C11A C 0.6376(7) 1.0700(4) 0.8033(3) 0.0321(17) Uani 1 1 d . .
C12A C 0.7459(7) 1.0987(4) 0.8260(3) 0.0336(17) Uani 1 1 d . .
H12A H 0.7539 1.1123 0.8612 0.040 Uiso 1 1 calc R U
C13A C 0.7091(8) 1.0522(4) 0.6663(3) 0.0381(19) Uani 1 1 d . .
C14A C 0.7359(9) 1.0946(5) 0.6318(4) 0.046(2) Uani 1 1 d . .
H14A H 0.7702 1.1302 0.6450 0.055 Uiso 1 1 calc R U
C15A C 0.7124(9) 1.0847(5) 0.5783(4) 0.052(3) Uani 1 1 d . .
H15A H 0.7287 1.1132 0.5539 0.062 Uiso 1 1 calc R U
C16A C 0.6640(9) 1.0315(6) 0.5613(4) 0.056(3) Uani 1 1 d . .
H16A H 0.6473 1.0226 0.5249 0.068 Uiso 1 1 calc R U
C17A C 0.6409(10) 0.9923(5) 0.5982(4) 0.055(3) Uani 1 1 d . .
H17A H 0.6089 0.9559 0.5861 0.066 Uiso 1 1 calc R U
C19A C 0.5343(7) 1.0622(4) 0.8333(3) 0.0314(17) Uani 1 1 d . .
C20A C 0.5030(7) 1.1050(4) 0.8669(3) 0.0347(18) Uani 1 1 d . .
H20A H 0.5525 1.1386 0.8726 0.042 Uiso 1 1 calc R U
C21A C 0.4023(7) 1.0993(4) 0.8917(3) 0.0365(18) Uani 1 1 d . .
H21A H 0.3822 1.1294 0.9138 0.044 Uiso 1 1 calc R U
C22A C 0.3288(7) 1.0503(4) 0.8850(3) 0.0368(19) Uani 1 1 d . .
C23A C 0.3630(8) 1.0062(4) 0.8538(4) 0.042(2) Uani 1 1 d . .
H23A H 0.3167 0.9716 0.8501 0.050 Uiso 1 1 calc R U
C24A C 0.4642(8) 1.0124(4) 0.8281(4) 0.041(2) Uani 1 1 d . .
H24A H 0.4857 0.9821 0.8066 0.050 Uiso 1 1 calc R U
C25A C 0.2164(8) 1.0458(4) 0.9071(3) 0.0369(19) Uani 1 1 d . .
C26A C 0.1173(8) 1.0418(4) 0.9208(3) 0.0373(19) Uani 1 1 d . .
C27A C -0.0038(7) 1.0383(4) 0.9353(3) 0.0354(18) Uani 1 1 d . .
C28A C -0.0433(8) 1.0799(4) 0.9678(3) 0.0385(19) Uani 1 1 d . .
H28A H 0.0110 1.1103 0.9805 0.046 Uiso 1 1 calc R U
C29A C -0.1596(8) 1.0778(4) 0.9819(4) 0.040(2) Uani 1 1 d . .
H29A H -0.1855 1.1068 1.0037 0.048 Uiso 1 1 calc R U
C30A C -0.2382(7) 1.0328(4) 0.9639(3) 0.0353(19) Uani 1 1 d . .
C31A C -0.2017(8) 0.9909(4) 0.9315(4) 0.040(2) Uani 1 1 d . .
H31A H -0.2564 0.9606 0.9188 0.048 Uiso 1 1 calc R U
C32A C -0.0847(8) 0.9937(4) 0.9177(4) 0.041(2) Uani 1 1 d . .
H32A H -0.0592 0.9647 0.8959 0.049 Uiso 1 1 calc R U
C34A C -0.3949(9) 1.0662(4) 1.0110(4) 0.047(2) Uani 1 1 d . .
H34A H -0.3407 1.0644 1.0451 0.071 Uiso 1 1 calc R U
H34B H -0.4798 1.0571 1.0156 0.071 Uiso 1 1 calc R U
H34C H -0.3923 1.1049 0.9963 0.071 Uiso 1 1 calc R U
C35A C 0.9929(9) 1.0201(5) 0.6656(4) 0.047(2) Uani 1 1 d . .
H35A H 0.9682 1.0415 0.6329 0.071 Uiso 1 1 calc R U
H35B H 0.9266 0.9936 0.6710 0.071 Uiso 1 1 calc R U
H35C H 1.0684 0.9983 0.6634 0.071 Uiso 1 1 calc R U
C36A C 1.2104(8) 1.0639(5) 0.7265(4) 0.053(3) Uani 1 1 d . .
H36A H 1.2537 1.0583 0.7625 0.079 Uiso 1 1 calc R U
H36B H 1.2445 1.0976 0.7111 0.079 Uiso 1 1 calc R U
H36C H 1.2213 1.0299 0.7054 0.079 Uiso 1 1 calc R U
C37A C 1.0322(8) 1.0040(4) 0.7745(4) 0.043(2) Uani 1 1 d . .
H37A H 1.0865 0.9755 0.7621 0.065 Uiso 1 1 calc R U
H37B H 0.9489 0.9880 0.7724 0.065 Uiso 1 1 calc R U
H37C H 1.0643 1.0143 0.8110 0.065 Uiso 1 1 calc R U
N1A N 1.0520(6) 1.1331(3) 0.7947(3) 0.0319(14) Uani 1 1 d . .
N8A N 0.8336(6) 1.0885(3) 0.7468(3) 0.0321(15) Uani 1 1 d . .
N18A N 0.6603(7) 1.0016(4) 0.6498(3) 0.0459(19) Uani 1 1 d . .
O33A O -0.3546(5) 1.0261(3) 0.9763(3) 0.0445(15) Uani 1 1 d . .
I1A I 1.02371(6) 1.17213(3) 0.66507(2) 0.04641(16) Uani 1 1 d . .
Pt1A Pt 1.02547(3) 1.07655(2) 0.72784(2) 0.03365(11) Uani 1 1 d . .
C2B C 1.4447(9) 0.7490(5) 0.7081(4) 0.051(3) Uani 1 1 d . .
H2B H 1.5120 0.7540 0.6895 0.062 Uiso 1 1 calc R U
C3B C 1.4587(9) 0.7120(5) 0.7494(4) 0.050(2) Uani 1 1 d . .
H3B H 1.5341 0.6917 0.7591 0.060 Uiso 1 1 calc R U
C4B C 1.3616(8) 0.7041(4) 0.7771(4) 0.045(2) Uani 1 1 d . .
H4B H 1.3698 0.6789 0.8064 0.054 Uiso 1 1 calc R U
C5B C 1.2516(8) 0.7340(4) 0.7613(4) 0.042(2) Uani 1 1 d . .
H5B H 1.1832 0.7290 0.7793 0.050 Uiso 1 1 calc R U
C6B C 1.2439(8) 0.7714(4) 0.7183(4) 0.040(2) Uani 1 1 d . .
C7B C 1.1288(8) 0.8025(4) 0.6986(3) 0.038(2) Uani 1 1 d . .
C9B C 1.0155(9) 0.8539(4) 0.6291(3) 0.041(2) Uani 1 1 d . .
C10B C 0.9185(9) 0.8596(4) 0.6577(4) 0.041(2) Uani 1 1 d . .
H10B H 0.8459 0.8796 0.6427 0.049 Uiso 1 1 calc R U
C11B C 0.9258(8) 0.8366(4) 0.7078(3) 0.0372(19) Uani 1 1 d . .
C12B C 1.0341(7) 0.8061(4) 0.7273(3) 0.0331(17) Uani 1 1 d . .
H12B H 1.0418 0.7879 0.7606 0.040 Uiso 1 1 calc R U
C13B C 0.9952(9) 0.8743(5) 0.5736(4) 0.050(3) Uani 1 1 d . .
C14B C 1.0330(10) 0.8416(6) 0.5340(4) 0.059(3) Uani 1 1 d . .
H14B H 1.0718 0.8053 0.5409 0.071 Uiso 1 1 calc R U
C15B C 1.0106(12) 0.8650(8) 0.4836(4) 0.074(4) Uani 1 1 d . .
H15B H 1.0371 0.8451 0.4552 0.089 Uiso 1 1 calc R U
C16B C 0.9518(14) 0.9156(8) 0.4750(5) 0.082(4) Uani 1 1 d . .
H16B H 0.9363 0.9315 0.4406 0.098 Uiso 1 1 calc R U
C17B C 0.9147(12) 0.9438(6) 0.5162(5) 0.069(3) Uani 1 1 d . .
H17B H 0.8722 0.9792 0.5092 0.082 Uiso 1 1 calc R U
C19B C 0.8230(8) 0.8427(4) 0.7381(3) 0.0370(19) Uani 1 1 d . .
C20B C 0.8043(9) 0.8004(4) 0.7751(4) 0.045(2) Uani 1 1 d . .
H20B H 0.8602 0.7691 0.7817 0.054 Uiso 1 1 calc R U
C21B C 0.7059(8) 0.8042(5) 0.8018(4) 0.048(2) Uani 1 1 d . .
H21B H 0.6952 0.7755 0.8269 0.057 Uiso 1 1 calc R U
C22B C 0.6217(8) 0.8489(4) 0.7931(4) 0.040(2) Uani 1 1 d . .
C23B C 0.6437(9) 0.8913(4) 0.7569(4) 0.045(2) Uani 1 1 d . .
H23B H 0.5884 0.9229 0.7504 0.055 Uiso 1 1 calc R U
C24B C 0.7428(9) 0.8883(4) 0.7307(4) 0.043(2) Uani 1 1 d . .
H24B H 0.7562 0.9181 0.7071 0.052 Uiso 1 1 calc R U
C25B C 0.5140(8) 0.8491(4) 0.8171(4) 0.040(2) Uani 1 1 d . .
C26B C 0.4187(8) 0.8454(4) 0.8355(4) 0.040(2) Uani 1 1 d . .
C27B C 0.3058(8) 0.8404(4) 0.8559(3) 0.0364(18) Uani 1 1 d . .
C28B C 0.2924(10) 0.8041(5) 0.8974(4) 0.052(2) Uani 1 1 d . .
H28B H 0.3608 0.7821 0.9139 0.062 Uiso 1 1 calc R U
C29B C 0.1781(12) 0.7999(5) 0.9152(4) 0.059(3) Uani 1 1 d . .
H29B H 0.1688 0.7748 0.9434 0.070 Uiso 1 1 calc R U
C30B C 0.0797(10) 0.8324(5) 0.8916(5) 0.054(3) Uani 1 1 d . .
C31B C 0.0905(9) 0.8682(5) 0.8509(4) 0.049(2) Uani 1 1 d . .
H31B H 0.0222 0.8907 0.8352 0.059 Uiso 1 1 calc R U
C32B C 0.2007(9) 0.8713(4) 0.8327(4) 0.045(2) Uani 1 1 d . .
H32B H 0.2067 0.8953 0.8034 0.055 Uiso 1 1 calc R U
C34B C -0.0586(16) 0.7907(6) 0.9436(6) 0.096(5) Uani 1 1 d . .
H34D H -0.0522 0.7525 0.9284 0.143 Uiso 1 1 calc R U
H34E H -0.1421 0.7962 0.9518 0.143 Uiso 1 1 calc R U
H34F H 0.0017 0.7942 0.9759 0.143 Uiso 1 1 calc R U
C35B C 1.2842(12) 0.9022(6) 0.5733(4) 0.073(4) Uani 1 1 d . .
H35D H 1.3564 0.9276 0.5768 0.109 Uiso 1 1 calc R U
H35E H 1.2109 0.9246 0.5777 0.109 Uiso 1 1 calc R U
H35F H 1.2715 0.8844 0.5384 0.109 Uiso 1 1 calc R U
C36B C 1.4952(11) 0.8510(7) 0.6230(5) 0.074(4) Uani 1 1 d . .
H36D H 1.5027 0.8561 0.5859 0.111 Uiso 1 1 calc R U
H36E H 1.5427 0.8172 0.6370 0.111 Uiso 1 1 calc R U
H36F H 1.5272 0.8851 0.6429 0.111 Uiso 1 1 calc R U
C37B C 1.3278(9) 0.9104(6) 0.6830(4) 0.056(3) Uani 1 1 d . .
H37D H 1.3623 0.8971 0.7184 0.084 Uiso 1 1 calc R U
H37E H 1.2457 0.9269 0.6833 0.084 Uiso 1 1 calc R U
H37F H 1.3822 0.9397 0.6717 0.084 Uiso 1 1 calc R U
N1B N 1.3402(7) 0.7791(4) 0.6922(3) 0.0445(19) Uani 1 1 d . .
N8B N 1.1220(7) 0.8268(3) 0.6497(3) 0.0414(18) Uani 1 1 d . .
N18B N 0.9346(9) 0.9247(4) 0.5657(3) 0.057(2) Uani 1 1 d . .
O33B O -0.0348(8) 0.8323(4) 0.9078(4) 0.070(2) Uani 1 1 d . .
I1B I 1.30420(7) 0.74584(4) 0.56196(3) 0.0594(2) Uani 1 1 d . .
Pt1B Pt 1.31308(4) 0.83968(2) 0.62968(2) 0.04824(13) Uani 1 1 d . .
C1S C 1.3022(18) 1.1300(10) 0.5963(10) 0.142(5) Uani 1 1 d . U
H1S1 H 1.2665 1.1377 0.5592 0.170 Uiso 1 1 calc R U
H1S2 H 1.2351 1.1332 0.6177 0.170 Uiso 1 1 calc R U
Cl1S Cl 1.3629(6) 1.0611(3) 0.6018(3) 0.166(3) Uani 1 1 d . U
Cl2S Cl 1.4157(5) 1.1802(4) 0.6174(3) 0.162(3) Uani 1 1 d . U
C1T C 0.595(2) 0.7643(14) 0.5110(11) 0.168(6) Uani 1 1 d . U
H1T1 H 0.5438 0.7858 0.4823 0.201 Uiso 1 1 calc R U
H1T2 H 0.5481 0.7610 0.5407 0.201 Uiso 1 1 calc R U
Cl1T Cl 0.6293(6) 0.6938(4) 0.4883(3) 0.168(3) Uani 1 1 d . U
Cl2T Cl 0.7264(4) 0.7989(3) 0.5303(2) 0.144(2) Uani 1 1 d . U

loop_
_atom_site_aniso_label
_atom_site_aniso_U_11
_atom_site_aniso_U_22
_atom_site_aniso_U_33
_atom_site_aniso_U_23
_atom_site_aniso_U_13
_atom_site_aniso_U_12
C2A 0.035(4) 0.047(5) 0.034(4) 0.009(4) 0.012(4) -0.001(4)
C3A 0.029(4) 0.051(5) 0.037(4) 0.003(4) 0.003(3) 0.001(4)
C4A 0.033(4) 0.040(5) 0.030(4) 0.004(3) 0.000(3) 0.001(4)
C5A 0.027(4) 0.044(5) 0.023(4) 0.009(3) 0.011(3) 0.006(3)
C6A 0.020(3) 0.039(4) 0.031(4) 0.011(3) 0.008(3) 0.005(3)
C7A 0.028(4) 0.036(4) 0.028(4) 0.007(3) 0.005(3) -0.002(3)
C9A 0.026(4) 0.043(5) 0.034(4) 0.007(4) 0.009(3) -0.004(3)
C10A 0.027(4) 0.040(5) 0.041(5) 0.004(4) 0.009(3) -0.004(3)
C11A 0.024(4) 0.036(4) 0.037(4) 0.008(3) 0.008(3) 0.002(3)
C12A 0.028(4) 0.040(5) 0.036(4) 0.003(4) 0.015(3) 0.002(3)
C13A 0.031(4) 0.048(5) 0.037(4) 0.005(4) 0.010(3) 0.004(4)
C14A 0.047(5) 0.056(6) 0.036(5) 0.008(4) 0.012(4) -0.007(5)
C15A 0.046(5) 0.074(7) 0.037(5) 0.015(5) 0.010(4) -0.014(5)
C16A 0.045(5) 0.093(9) 0.031(5) 0.001(5) 0.005(4) -0.004(6)
C17A 0.064(7) 0.059(7) 0.042(5) -0.007(5) 0.005(5) -0.023(5)
C19A 0.023(4) 0.038(5) 0.034(4) 0.008(3) 0.008(3) 0.002(3)
C20A 0.025(4) 0.043(5) 0.036(4) 0.002(4) 0.004(3) -0.003(3)
C21A 0.025(4) 0.048(5) 0.037(4) 0.003(4) 0.008(3) 0.003(4)
C22A 0.027(4) 0.049(5) 0.035(4) 0.007(4) 0.008(3) -0.001(4)
C23A 0.036(4) 0.039(5) 0.053(5) 0.001(4) 0.019(4) -0.006(4)
C24A 0.035(4) 0.042(5) 0.050(5) -0.001(4) 0.016(4) -0.002(4)
C25A 0.034(4) 0.040(5) 0.039(4) 0.006(4) 0.011(4) -0.002(4)
C26A 0.029(4) 0.048(5) 0.036(4) 0.008(4) 0.009(3) 0.003(4)
C27A 0.027(4) 0.047(5) 0.034(4) 0.008(4) 0.012(3) 0.000(4)
C28A 0.034(4) 0.051(5) 0.032(4) -0.002(4) 0.011(3) -0.007(4)
C29A 0.037(5) 0.049(5) 0.040(5) 0.002(4) 0.023(4) 0.000(4)
C30A 0.023(4) 0.050(5) 0.035(4) 0.010(4) 0.011(3) 0.002(4)
C31A 0.030(4) 0.046(5) 0.044(5) 0.001(4) 0.009(4) -0.001(4)
C32A 0.035(4) 0.047(5) 0.045(5) 0.002(4) 0.017(4) 0.006(4)
C34A 0.041(5) 0.053(6) 0.054(6) 0.004(5) 0.023(4) 0.009(4)
C35A 0.044(5) 0.057(6) 0.041(5) -0.015(4) 0.009(4) -0.017(5)
C36A 0.031(5) 0.077(8) 0.054(6) -0.003(5) 0.017(4) 0.009(5)
C37A 0.037(5) 0.052(6) 0.042(5) 0.003(4) 0.009(4) 0.010(4)
N1A 0.026(3) 0.037(4) 0.034(3) 0.000(3) 0.009(3) -0.008(3)
N8A 0.026(3) 0.039(4) 0.032(3) 0.005(3) 0.008(3) -0.005(3)
N18A 0.045(4) 0.054(5) 0.039(4) 0.000(4) 0.008(3) -0.007(4)
O33A 0.027(3) 0.062(4) 0.048(4) 0.006(3) 0.019(3) -0.002(3)
I1A 0.0497(3) 0.0506(4) 0.0413(3) 0.0024(3) 0.0144(3) -0.0098(3)
Pt1A 0.02680(18) 0.0438(2) 0.03214(18) 0.00110(14) 0.01015(13) 0.00093(14)
C2B 0.041(5) 0.063(7) 0.056(6) -0.021(5) 0.025(5) -0.013(5)
C3B 0.037(5) 0.053(6) 0.064(6) -0.016(5) 0.016(5) -0.008(4)
C4B 0.037(5) 0.047(5) 0.054(6) -0.011(4) 0.013(4) -0.009(4)
C5B 0.036(5) 0.050(5) 0.042(5) -0.012(4) 0.014(4) -0.009(4)
C6B 0.031(4) 0.047(5) 0.046(5) -0.019(4) 0.016(4) -0.014(4)
C7B 0.037(4) 0.044(5) 0.034(4) -0.013(4) 0.011(4) -0.013(4)
C9B 0.043(5) 0.049(5) 0.033(4) -0.008(4) 0.011(4) -0.018(4)
C10B 0.044(5) 0.040(5) 0.040(5) -0.008(4) 0.011(4) -0.010(4)
C11B 0.037(5) 0.041(5) 0.036(4) -0.006(4) 0.014(4) -0.013(4)
C12B 0.033(4) 0.039(5) 0.028(4) -0.004(3) 0.010(3) -0.005(4)
C13B 0.048(5) 0.073(7) 0.029(5) -0.006(4) 0.009(4) -0.024(5)
C14B 0.054(6) 0.085(8) 0.041(5) -0.014(5) 0.013(5) -0.024(6)
C15B 0.061(7) 0.136(13) 0.028(5) -0.022(7) 0.018(5) -0.035(8)
C16B 0.080(9) 0.114(13) 0.053(7) 0.018(8) 0.017(7) -0.024(9)
C17B 0.074(8) 0.084(9) 0.050(6) 0.015(6) 0.014(6) -0.018(7)
C19B 0.032(4) 0.040(5) 0.040(5) -0.002(4) 0.008(4) -0.005(4)
C20B 0.036(5) 0.050(6) 0.054(6) 0.008(4) 0.020(4) 0.006(4)
C21B 0.035(5) 0.065(7) 0.046(5) 0.012(5) 0.014(4) 0.002(4)
C22B 0.033(4) 0.049(5) 0.039(5) -0.007(4) 0.009(4) -0.003(4)
C23B 0.047(5) 0.042(5) 0.048(5) 0.002(4) 0.011(4) 0.006(4)
C24B 0.043(5) 0.045(5) 0.045(5) 0.000(4) 0.017(4) -0.010(4)
C25B 0.033(4) 0.041(5) 0.046(5) -0.001(4) 0.009(4) 0.000(4)
C26B 0.038(5) 0.042(5) 0.042(5) -0.004(4) 0.013(4) -0.001(4)
C27B 0.039(5) 0.038(5) 0.035(4) -0.004(4) 0.013(4) -0.004(4)
C28B 0.057(6) 0.053(6) 0.048(6) 0.001(5) 0.015(5) -0.004(5)
C29B 0.087(8) 0.053(6) 0.041(5) 0.001(5) 0.027(5) -0.016(6)
C30B 0.045(5) 0.056(6) 0.066(7) -0.021(5) 0.024(5) -0.010(5)
C31B 0.040(5) 0.056(6) 0.052(6) -0.011(5) 0.012(4) 0.002(5)
C32B 0.042(5) 0.051(6) 0.045(5) -0.014(4) 0.011(4) -0.006(4)
C34B 0.119(12) 0.080(10) 0.109(12) -0.024(9) 0.082(11) -0.037(9)
C35B 0.069(8) 0.101(10) 0.047(6) 0.016(6) 0.007(5) -0.041(7)
C36B 0.051(6) 0.116(11) 0.060(7) -0.007(7) 0.019(5) -0.038(7)
C37B 0.038(5) 0.097(9) 0.034(5) -0.003(5) 0.009(4) -0.007(5)
N1B 0.039(4) 0.053(5) 0.045(4) -0.017(4) 0.018(3) -0.011(4)
N8B 0.042(4) 0.049(5) 0.034(4) -0.009(3) 0.010(3) -0.011(3)
N18B 0.067(6) 0.065(6) 0.041(5) 0.003(4) 0.013(4) -0.013(5)
O33B 0.065(5) 0.078(6) 0.077(6) -0.019(5) 0.040(4) -0.012(4)
I1B 0.0531(4) 0.0784(5) 0.0516(4) -0.0175(3) 0.0231(3) -0.0127(3)
Pt1B 0.0422(2) 0.0662(3) 0.0398(2) -0.00973(18) 0.01725(17) -0.0230(2)
C1S 0.087(8) 0.178(9) 0.151(12) -0.003(8) -0.009(8) 0.046(7)
Cl1S 0.146(5) 0.188(6) 0.179(6) 0.048(5) 0.074(4) 0.085(4)
Cl2S 0.090(3) 0.247(7) 0.140(5) -0.051(5) -0.007(3) -0.001(4)
C1T 0.095(8) 0.245(11) 0.165(12) 0.018(10) 0.025(8) -0.023(8)
Cl1T 0.116(4) 0.238(7) 0.164(5) 0.039(5) 0.062(4) -0.037(5)
Cl2T 0.077(3) 0.240(7) 0.113(4) 0.069(4) 0.010(2) -0.011(3)

loop_
_atom_type_symbol
_atom_type_description
_atom_type_scat_dispersion_real
_atom_type_scat_dispersion_imag
_atom_type_scat_source
C C 0.0181 0.0091 'International Tables Vol C Tables 4.2.6.8 and 6.1.1.4'
H H 0.0000 0.0000 'International Tables Vol C Tables 4.2.6.8 and 6.1.1.4'
Cl Cl 0.3639 0.7018 'International Tables Vol C Tables 4.2.6.8 and 6.1.1.4'
I I -0.3257 6.8362 'International Tables Vol C Tables 4.2.6.8 and 6.1.1.4'
N N 0.0311 0.0180 'International Tables Vol C Tables 4.2.6.8 and 6.1.1.4'
O O 0.0492 0.0322 'International Tables Vol C Tables 4.2.6.8 and 6.1.1.4'
Pt Pt -4.5932 6.9264 'International Tables Vol C Tables 4.2.6.8 and 6.1.1.4'

loop_
_geom_angle_atom_site_label_1
_geom_angle_atom_site_label_2
_geom_angle_atom_site_label_3
_geom_angle
N1A C2A C3A 122.7(8)
N1A C2A H2A 118.6
C3A C2A H2A 118.6
C2A C3A C4A 120.1(8)
C2A C3A H3A 120.0
C4A C3A H3A 120.0
C5A C4A C3A 117.8(8)
C5A C4A H4A 121.1
C3A C4A H4A 121.1
C4A C5A C6A 119.9(7)
C4A C5A H5A 120.1
C6A C5A H5A 120.1
N1A C6A C5A 121.3(7)
N1A C6A C7A 116.0(7)
C5A C6A C7A 122.7(7)
N8A C7A C12A 122.1(7)
N8A C7A C6A 116.9(7)
C12A C7A C6A 121.0(7)
N8A C9A C10A 121.6(8)
N8A C9A C13A 118.7(7)
C10A C9A C13A 119.3(8)
C11A C10A C9A 121.3(8)
C11A C10A H10A 119.4
C9A C10A H10A 119.4
C10A C11A C12A 116.7(7)
C10A C11A C19A 122.8(8)
C12A C11A C19A 120.3(8)
C7A C12A C11A 120.3(8)
C7A C12A H12A 119.9
C11A C12A H12A 119.9
N18A C13A C14A 122.5(9)
N18A C13A C9A 117.1(8)
C14A C13A C9A 120.3(9)
C15A C14A C13A 119.6(10)
C15A C14A H14A 120.2
C13A C14A H14A 120.2
C14A C15A C16A 117.6(9)
C14A C15A H15A 121.2
C16A C15A H15A 121.2
C17A C16A C15A 118.7(9)
C17A C16A H16A 120.6
C15A C16A H16A 120.6
N18A C17A C16A 124.4(10)
N18A C17A H17A 117.8
C16A C17A H17A 117.8
C24A C19A C20A 118.0(7)
C24A C19A C11A 120.6(8)
C20A C19A C11A 121.3(8)
C21A C20A C19A 121.1(8)
C21A C20A H20A 119.4
C19A C20A H20A 119.4
C20A C21A C22A 121.1(9)
C20A C21A H21A 119.5
C22A C21A H21A 119.5
C23A C22A C21A 118.2(8)
C23A C22A C25A 120.0(8)
C21A C22A C25A 121.7(8)
C24A C23A C22A 120.7(9)
C24A C23A H23A 119.7
C22A C23A H23A 119.7
C19A C24A C23A 120.8(9)
C19A C24A H24A 119.6
C23A C24A H24A 119.6
C26A C25A C22A 174.1(10)
C25A C26A C27A 177.5(10)
C28A C27A C32A 118.0(8)
C28A C27A C26A 120.4(8)
C32A C27A C26A 121.6(8)
C29A C28A C27A 121.5(9)
C29A C28A H28A 119.2
C27A C28A H28A 119.2
C28A C29A C30A 119.2(9)
C28A C29A H29A 120.4
C30A C29A H29A 120.4
O33A C30A C31A 115.4(8)
O33A C30A C29A 123.9(8)
C31A C30A C29A 120.7(8)
C30A C31A C32A 119.3(9)
C30A C31A H31A 120.3
C32A C31A H31A 120.3
C31A C32A C27A 121.2(9)
C31A C32A H32A 119.4
C27A C32A H32A 119.4
O33A C34A H34A 109.5
O33A C34A H34B 109.5
H34A C34A H34B 109.5
O33A C34A H34C 109.5
H34A C34A H34C 109.5
H34B C34A H34C 109.5
Pt1A C35A H35A 109.5
Pt1A C35A H35B 109.5
H35A C35A H35B 109.5
Pt1A C35A H35C 109.5
H35A C35A H35C 109.5
H35B C35A H35C 109.5
Pt1A C36A H36A 109.5
Pt1A C36A H36B 109.5
H36A C36A H36B 109.5
Pt1A C36A H36C 109.5
H36A C36A H36C 109.5
H36B C36A H36C 109.5
Pt1A C37A H37A 109.5
Pt1A C37A H37B 109.5
H37A C37A H37B 109.5
Pt1A C37A H37C 109.5
H37A C37A H37C 109.5
H37B C37A H37C 109.5
C2A N1A C6A 118.1(7)
C2A N1A Pt1A 126.1(6)
C6A N1A Pt1A 115.7(5)
C9A N8A C7A 117.9(7)
C9A N8A Pt1A 128.4(6)
C7A N8A Pt1A 109.7(5)
C17A N18A C13A 117.1(9)
C30A O33A C34A 117.9(8)
C36A Pt1A C35A 86.8(4)
C36A Pt1A C37A 87.1(4)
C35A Pt1A C37A 85.2(4)
C36A Pt1A N1A 95.4(4)
C35A Pt1A N1A 176.9(3)
C37A Pt1A N1A 92.7(3)
C36A Pt1A N8A 168.5(3)
C35A Pt1A N8A 101.3(3)
C37A Pt1A N8A 85.6(3)
N1A Pt1A N8A 76.2(2)
C36A Pt1A I1A 91.2(3)
C35A Pt1A I1A 94.3(3)
C37A Pt1A I1A 178.2(3)
N1A Pt1A I1A 87.87(19)
N8A Pt1A I1A 96.24(18)
N1B C2B C3B 123.5(9)
N1B C2B H2B 118.3
C3B C2B H2B 118.3
C2B C3B C4B 119.1(10)
C2B C3B H3B 120.4
C4B C3B H3B 120.4
C3B C4B C5B 118.9(10)
C3B C4B H4B 120.6
C5B C4B H4B 120.6
C4B C5B C6B 118.8(8)
C4B C5B H5B 120.6
C6B C5B H5B 120.6
N1B C6B C5B 121.6(9)
N1B C6B C7B 117.1(9)
C5B C6B C7B 121.3(8)
C12B C7B N8B 122.4(9)
C12B C7B C6B 121.6(8)
N8B C7B C6B 116.0(8)
N8B C9B C10B 121.1(9)
N8B C9B C13B 120.8(8)
C10B C9B C13B 117.9(9)
C11B C10B C9B 121.4(9)
C11B C10B H10B 119.3
C9B C10B H10B 119.3
C10B C11B C12B 116.6(8)
C10B C11B C19B 121.3(9)
C12B C11B C19B 122.1(8)
C7B C12B C11B 120.5(8)
C7B C12B H12B 119.8
C11B C12B H12B 119.8
N18B C13B C14B 124.4(10)
N18B C13B C9B 114.8(9)
C14B C13B C9B 120.8(11)
C13B C14B C15B 116.1(13)
C13B C14B H14B 121.9
C15B C14B H14B 121.9
C16B C15B C14B 120.4(12)
C16B C15B H15B 119.8
C14B C15B H15B 119.8
C15B C16B C17B 119.2(13)
C15B C16B H16B 120.4
C17B C16B H16B 120.4
N18B C17B C16B 123.9(14)
N18B C17B H17B 118.0
C16B C17B H17B 118.0
C24B C19B C20B 118.4(8)
C24B C19B C11B 121.7(8)
C20B C19B C11B 119.9(8)
C21B C20B C19B 120.4(9)
C21B C20B H20B 119.8
C19B C20B H20B 119.8
C20B C21B C22B 121.6(9)
C20B C21B H21B 119.2
C22B C21B H21B 119.2
C21B C22B C23B 117.1(8)
C21B C22B C25B 120.8(9)
C23B C22B C25B 122.0(9)
C24B C23B C22B 121.7(9)
C24B C23B H23B 119.2
C22B C23B H23B 119.2
C23B C24B C19B 120.7(9)
C23B C24B H24B 119.6
C19B C24B H24B 119.6
C26B C25B C22B 174.8(10)
C25B C26B C27B 178.6(10)
C28B C27B C32B 117.2(9)
C28B C27B C26B 122.6(9)
C32B C27B C26B 120.2(8)
C27B C28B C29B 120.2(10)
C27B C28B H28B 119.9
C29B C28B H28B 119.9
C30B C29B C28B 119.7(10)
C30B C29B H29B 120.2
C28B C29B H29B 120.2
C31B C30B C29B 121.2(10)
C31B C30B O33B 115.4(11)
C29B C30B O33B 123.4(11)
C30B C31B C32B 119.3(10)
C30B C31B H31B 120.4
C32B C31B H31B 120.4
C31B C32B C27B 122.4(10)
C31B C32B H32B 118.8
C27B C32B H32B 118.8
O33B C34B H34D 109.5
O33B C34B H34E 109.5
H34D C34B H34E 109.5
O33B C34B H34F 109.5
H34D C34B H34F 109.5
H34E C34B H34F 109.5
Pt1B C35B H35D 109.5
Pt1B C35B H35E 109.5
H35D C35B H35E 109.5
Pt1B C35B H35F 109.5
H35D C35B H35F 109.5
H35E C35B H35F 109.5
Pt1B C36B H36D 109.5
Pt1B C36B H36E 109.5
H36D C36B H36E 109.5
Pt1B C36B H36F 109.5
H36D C36B H36F 109.5
H36E C36B H36F 109.5
Pt1B C37B H37D 109.5
Pt1B C37B H37E 109.5
H37D C37B H37E 109.5
Pt1B C37B H37F 109.5
H37D C37B H37F 109.5
H37E C37B H37F 109.5
C2B N1B C6B 118.2(9)
C2B N1B Pt1B 125.7(6)
C6B N1B Pt1B 116.1(7)
C9B N8B C7B 117.9(8)
C9B N8B Pt1B 128.3(6)
C7B N8B Pt1B 110.4(6)
C17B N18B C13B 115.9(11)
C30B O33B C34B 118.4(11)
C35B Pt1B C36B 83.7(6)
C35B Pt1B N1B 175.9(5)
C36B Pt1B N1B 97.4(5)
C35B Pt1B C37B 84.0(5)
C36B Pt1B C37B 88.9(5)
N1B Pt1B C37B 92.2(4)
C35B Pt1B N8B 102.3(4)
C36B Pt1B N8B 171.7(4)
N1B Pt1B N8B 76.1(3)
C37B Pt1B N8B 86.1(3)
C35B Pt1B I1B 97.3(4)
C36B Pt1B I1B 89.2(4)
N1B Pt1B I1B 86.6(2)
C37B Pt1B I1B 177.5(3)
N8B Pt1B I1B 95.65(19)
Cl2S C1S Cl1S 110.6(11)
Cl2S C1S H1S1 109.5
Cl1S C1S H1S1 109.5
Cl2S C1S H1S2 109.5
Cl1S C1S H1S2 109.5
H1S1 C1S H1S2 108.1
Cl2T C1T Cl1T 108.9(15)
Cl2T C1T H1T1 109.9
Cl1T C1T H1T1 109.9
Cl2T C1T H1T2 109.9
Cl1T C1T H1T2 109.9
H1T1 C1T H1T2 108.3

loop_
_geom_bond_atom_site_label_1
_geom_bond_atom_site_label_2
_geom_bond_distance
C2A N1A 1.346(11)
C2A C3A 1.356(13)
C2A H2A 0.9500
C3A C4A 1.391(12)
C3A H3A 0.9500
C4A C5A 1.380(12)
C4A H4A 0.9500
C5A C6A 1.387(12)
C5A H5A 0.9500
C6A N1A 1.360(10)
C6A C7A 1.479(11)
C7A N8A 1.370(11)
C7A C12A 1.377(11)
C9A N8A 1.353(11)
C9A C10A 1.389(11)
C9A C13A 1.487(12)
C10A C11A 1.381(12)
C10A H10A 0.9500
C11A C12A 1.407(12)
C11A C19A 1.481(11)
C12A H12A 0.9500
C13A N18A 1.334(13)
C13A C14A 1.392(13)
C14A C15A 1.380(14)
C14A H14A 0.9500
C15A C16A 1.389(16)
C15A H15A 0.9500
C16A C17A 1.372(15)
C16A H16A 0.9500
C17A N18A 1.331(12)
C17A H17A 0.9500
C19A C24A 1.387(12)
C19A C20A 1.399(12)
C20A C21A 1.367(12)
C20A H20A 0.9500
C21A C22A 1.393(13)
C21A H21A 0.9500
C22A C23A 1.392(13)
C22A C25A 1.441(11)
C23A C24A 1.388(12)
C23A H23A 0.9500
C24A H24A 0.9500
C25A C26A 1.199(12)
C26A C27A 1.437(11)
C27A C28A 1.394(13)
C27A C32A 1.394(13)
C28A C29A 1.382(12)
C28A H28A 0.9500
C29A C30A 1.388(13)
C29A H29A 0.9500
C30A O33A 1.374(9)
C30A C31A 1.385(13)
C31A C32A 1.386(12)
C31A H31A 0.9500
C32A H32A 0.9500
C34A O33A 1.412(12)
C34A H34A 0.9800
C34A H34B 0.9800
C34A H34C 0.9800
C35A Pt1A 2.060(9)
C35A H35A 0.9800
C35A H35B 0.9800
C35A H35C 0.9800
C36A Pt1A 2.054(9)
C36A H36A 0.9800
C36A H36B 0.9800
C36A H36C 0.9800
C37A Pt1A 2.068(10)
C37A H37A 0.9800
C37A H37B 0.9800
C37A H37C 0.9800
N1A Pt1A 2.152(7)
N8A Pt1A 2.252(6)
I1A Pt1A 2.7504(7)
C2B N1B 1.350(14)
C2B C3B 1.358(16)
C2B H2B 0.9500
C3B C4B 1.386(14)
C3B H3B 0.9500
C4B C5B 1.394(14)
C4B H4B 0.9500
C5B C6B 1.400(14)
C5B H5B 0.9500
C6B N1B 1.351(11)
C6B C7B 1.474(13)
C7B C12B 1.371(11)
C7B N8B 1.371(12)
C9B N8B 1.358(13)
C9B C10B 1.396(13)
C9B C13B 1.489(13)
C10B C11B 1.386(13)
C10B H10B 0.9500
C11B C12B 1.406(13)
C11B C19B 1.478(12)
C12B H12B 0.9500
C13B N18B 1.346(15)
C13B C14B 1.391(15)
C14B C15B 1.393(17)
C14B H14B 0.9500
C15B C16B 1.35(2)
C15B H15B 0.9500
C16B C17B 1.37(2)
C16B H16B 0.9500
C17B N18B 1.335(14)
C17B H17B 0.9500
C19B C24B 1.373(13)
C19B C20B 1.408(13)
C20B C21B 1.372(13)
C20B H20B 0.9500
C21B C22B 1.385(14)
C21B H21B 0.9500
C22B C23B 1.407(14)
C22B C25B 1.418(12)
C23B C24B 1.370(13)
C23B H23B 0.9500
C24B H24B 0.9500
C25B C26B 1.218(13)
C26B C27B 1.425(12)
C27B C28B 1.391(14)
C27B C32B 1.407(14)
C28B C29B 1.405(16)
C28B H28B 0.9500
C29B C30B 1.377(17)
C29B H29B 0.9500
C30B C31B 1.360(16)
C30B O33B 1.384(12)
C31B C32B 1.365(14)
C31B H31B 0.9500
C32B H32B 0.9500
C34B O33B 1.393(17)
C34B H34D 0.9800
C34B H34E 0.9800
C34B H34F 0.9800
C35B Pt1B 2.046(12)
C35B H35D 0.9800
C35B H35E 0.9800
C35B H35F 0.9800
C36B Pt1B 2.048(11)
C36B H36D 0.9800
C36B H36E 0.9800
C36B H36F 0.9800
C37B Pt1B 2.134(11)
C37B H37D 0.9800
C37B H37E 0.9800
C37B H37F 0.9800
N1B Pt1B 2.127(9)
N8B Pt1B 2.256(8)
I1B Pt1B 2.7891(8)
C1S Cl2S 1.73(2)
C1S Cl1S 1.73(2)
C1S H1S1 0.9900
C1S H1S2 0.9900
C1T Cl2T 1.66(2)
C1T Cl1T 1.80(3)
C1T H1T1 0.9900
C1T H1T2 0.9900

loop_
_geom_torsion_atom_site_label_1
_geom_torsion_atom_site_label_2
_geom_torsion_atom_site_label_3
_geom_torsion_atom_site_label_4
_geom_torsion
N1A C2A C3A C4A 0.7(14)
C2A C3A C4A C5A -1.2(13)
C3A C4A C5A C6A 0.4(12)
C4A C5A C6A N1A 1.1(12)
C4A C5A C6A C7A -176.3(7)
N1A C6A C7A N8A -17.2(11)
C5A C6A C7A N8A 160.4(8)
N1A C6A C7A C12A 164.5(8)
C5A C6A C7A C12A -18.0(12)
N8A C9A C10A C11A 1.1(14)
C13A C9A C10A C11A -171.9(8)
C9A C10A C11A C12A 2.1(13)
C9A C10A C11A C19A 177.6(8)
N8A C7A C12A C11A -0.1(13)
C6A C7A C12A C11A 178.2(8)
C10A C11A C12A C7A -2.6(12)
C19A C11A C12A C7A -178.2(8)
N8A C9A C13A N18A 137.5(9)
C10A C9A C13A N18A -49.3(12)
N8A C9A C13A C14A -46.1(12)
C10A C9A C13A C14A 127.1(10)
N18A C13A C14A C15A -0.4(15)
C9A C13A C14A C15A -176.5(9)
C13A C14A C15A C16A -1.0(15)
C14A C15A C16A C17A 0.8(16)
C15A C16A C17A N18A 0.9(18)
C10A C11A C19A C24A 40.8(12)
C12A C11A C19A C24A -143.8(9)
C10A C11A C19A C20A -137.9(9)
C12A C11A C19A C20A 37.4(12)
C24A C19A C20A C21A -3.4(12)
C11A C19A C20A C21A 175.3(8)
C19A C20A C21A C22A 1.2(13)
C20A C21A C22A C23A 2.1(13)
C20A C21A C22A C25A -174.4(8)
C21A C22A C23A C24A -3.1(14)
C25A C22A C23A C24A 173.5(9)
C20A C19A C24A C23A 2.5(13)
C11A C19A C24A C23A -176.3(8)
C22A C23A C24A C19A 0.8(15)
C32A C27A C28A C29A -0.8(13)
C26A C27A C28A C29A 179.4(8)
C27A C28A C29A C30A 0.9(14)
C28A C29A C30A O33A 178.9(8)
C28A C29A C30A C31A -1.1(13)
O33A C30A C31A C32A -178.9(8)
C29A C30A C31A C32A 1.1(13)
C30A C31A C32A C27A -1.0(14)
C28A C27A C32A C31A 0.8(13)
C26A C27A C32A C31A -179.4(9)
C3A C2A N1A C6A 0.8(13)
C3A C2A N1A Pt1A 178.5(7)
C5A C6A N1A C2A -1.6(12)
C7A C6A N1A C2A 175.9(7)
C5A C6A N1A Pt1A -179.6(6)
C7A C6A N1A Pt1A -2.0(9)
C10A C9A N8A C7A -3.8(12)
C13A C9A N8A C7A 169.2(8)
C10A C9A N8A Pt1A 150.9(7)
C13A C9A N8A Pt1A -36.1(11)
C12A C7A N8A C9A 3.4(12)
C6A C7A N8A C9A -175.0(7)
C12A C7A N8A Pt1A -155.8(7)
C6A C7A N8A Pt1A 25.8(9)
C16A C17A N18A C13A -2.2(17)
C14A C13A N18A C17A 1.9(14)
C9A C13A N18A C17A 178.2(9)
C31A C30A O33A C34A 177.5(8)
C29A C30A O33A C34A -2.4(13)
N1B C2B C3B C4B -0.1(15)
C2B C3B C4B C5B 1.0(14)
C3B C4B C5B C6B -0.9(14)
C4B C5B C6B N1B -0.1(13)
C4B C5B C6B C7B 177.8(8)
N1B C6B C7B C12B -167.9(8)
C5B C6B C7B C12B 14.2(13)
N1B C6B C7B N8B 12.9(11)
C5B C6B C7B N8B -165.0(8)
N8B C9B C10B C11B -1.6(14)
C13B C9B C10B C11B 173.7(9)
C9B C10B C11B C12B -1.8(13)
C9B C10B C11B C19B -180.0(8)
N8B C7B C12B C11B -1.5(13)
C6B C7B C12B C11B 179.3(8)
C10B C11B C12B C7B 3.3(12)
C19B C11B C12B C7B -178.5(8)
N8B C9B C13B N18B -142.8(9)
C10B C9B C13B N18B 41.8(12)
N8B C9B C13B C14B 39.7(13)
C10B C9B C13B C14B -135.8(10)
N18B C13B C14B C15B 3.3(16)
C9B C13B C14B C15B -179.4(9)
C13B C14B C15B C16B -2.2(17)
C14B C15B C16B C17B 0(2)
C15B C16B C17B N18B 1(2)
C10B C11B C19B C24B -27.9(13)
C12B C11B C19B C24B 153.9(9)
C10B C11B C19B C20B 150.9(9)
C12B C11B C19B C20B -27.2(13)
C24B C19B C20B C21B 1.9(15)
C11B C19B C20B C21B -177.0(9)
C19B C20B C21B C22B 0.6(16)
C20B C21B C22B C23B -2.0(15)
C20B C21B C22B C25B 173.7(10)
C21B C22B C23B C24B 1.0(15)
C25B C22B C23B C24B -174.7(9)
C22B C23B C24B C19B 1.5(15)
C20B C19B C24B C23B -2.9(14)
C11B C19B C24B C23B 176.0(9)
C32B C27B C28B C29B -0.9(14)
C26B C27B C28B C29B -178.6(9)
C27B C28B C29B C30B -0.6(16)
C28B C29B C30B C31B 0.8(16)
C28B C29B C30B O33B -177.8(10)
C29B C30B C31B C32B 0.7(16)
O33B C30B C31B C32B 179.4(9)
C30B C31B C32B C27B -2.4(15)
C28B C27B C32B C31B 2.4(14)
C26B C27B C32B C31B -179.8(9)
C3B C2B N1B C6B -0.9(14)
C3B C2B N1B Pt1B 178.0(7)
C5B C6B N1B C2B 0.9(13)
C7B C6B N1B C2B -177.0(8)
C5B C6B N1B Pt1B -178.1(6)
C7B C6B N1B Pt1B 4.0(10)
C10B C9B N8B C7B 3.5(13)
C13B C9B N8B C7B -171.8(8)
C10B C9B N8B Pt1B -153.8(7)
C13B C9B N8B Pt1B 31.0(12)
C12B C7B N8B C9B -1.9(13)
C6B C7B N8B C9B 177.3(8)
C12B C7B N8B Pt1B 159.2(7)
C6B C7B N8B Pt1B -21.6(9)
C16B C17B N18B C13B 0.0(18)
C14B C13B N18B C17B -2.2(16)
C9B C13B N18B C17B -179.7(9)
C31B C30B O33B C34B 170.3(11)
C29B C30B O33B C34B -11.1(16)
